data_4323110
loop_
_publ_author_name
'Murray S. Davies'
'Trevor W. Hambley'

_publ_contact_author
;
Associate Professor Trevor W. Hambley
School of Chemistry
University of Sydney
NSW   2006
AUSTRALIA
;
_publ_contact_author_email ' t.hambley@chem.usyd.edu.au '
_publ_contact_author_fax ' 61-2-9351-3329 '
_publ_contact_author_phone ' 61-2-9351-2830 '
_publ_section_title
;
 [Pt2Cl2(\m2-O2)2([9]aneN3)2]Cl2: A Novel Platinum(IV) Dimer with Two
 Bridging Peroxo Ligands that Provides Insight into the Mechanism of
 Aerial Oxidation of Platinum(II)
;
_journal_name_full 'Inorganic Chemistry'
_journal_page_first 5408
_journal_page_last 5409
_journal_paper_doi 10.1021/ic9806479
_journal_volume 37
_journal_year 1998
_chemical_formula_sum 'C12 H38 Cl4 N6 O8 Pt2'
_chemical_formula_weight 926.46
_space_group_IT_number 14
_symmetry_cell_setting monoclinic
_symmetry_Int_Tables_number 14
_symmetry_space_group_name_Hall '-P 2ybc'
_symmetry_space_group_name_H-M 'P 1 21/c 1'
_audit_creation_date 1997-10-23
_audit_creation_method 'by teXsan v1.7'
_audit_update_record
;
?
;
_cell_angle_alpha 90
_cell_angle_beta 101.01(1)
_cell_angle_gamma 90
_cell_formula_units_Z 2
_cell_length_a 11.039(2)
_cell_length_b 10.143(1)
_cell_length_c 11.703(2)
_cell_measurement_reflns_used 0
_cell_measurement_temperature 294
_cell_measurement_theta_max 0.0
_cell_measurement_theta_min 0.0
_cell_volume 1286.2(3)
_computing_cell_refinement 'MSC/AFC Diffractometer Control'
_computing_data_collection 'MSC/AFC Diffractometer Control'
_computing_data_reduction 'teXsan (MSC, 1995)'
_computing_publication_material 'teXsan (MSC, 1995)'
_computing_structure_refinement 'teXsan (MSC, 1995)'
_computing_structure_solution
;
SHELXS86 (Sheldrick, 1985)
;
_diffrn_ambient_temperature 294
_diffrn_measurement_device unknown
_diffrn_orient_matrix_UB_11 0.06649
_diffrn_orient_matrix_UB_12 -0.04452
_diffrn_orient_matrix_UB_13 -0.03326
_diffrn_orient_matrix_UB_21 -0.05772
_diffrn_orient_matrix_UB_22 -0.07441
_diffrn_orient_matrix_UB_23 -0.02755
_diffrn_orient_matrix_UB_31 -0.02852
_diffrn_orient_matrix_UB_32 0.04673
_diffrn_orient_matrix_UB_33 -0.07560
_diffrn_radiation_detector 'scintillation counter'
_diffrn_radiation_monochromator graphite
_diffrn_radiation_source 'X-ray tube'
_diffrn_radiation_type 'Mo K\a'
_diffrn_radiation_wavelength 0.7107
_diffrn_reflns_av_R_equivalents 0.02960
_diffrn_reflns_limit_h_max 12
_diffrn_reflns_limit_h_min -13
_diffrn_reflns_limit_k_max 12
_diffrn_reflns_limit_k_min 0
_diffrn_reflns_limit_l_max 13
_diffrn_reflns_limit_l_min 0
_diffrn_reflns_number 2517
_diffrn_reflns_reduction_process 'Lp corrections applied'
_diffrn_reflns_theta_max 24.98
_diffrn_reflns_theta_min 1.88
_diffrn_standards_decay_% 0.00
_diffrn_standards_interval_count 0
_diffrn_standards_number 0
_exptl_absorpt_coefficient_mu 11.486
_exptl_absorpt_correction_T_max 0.589
_exptl_absorpt_correction_T_min 0.191
_exptl_absorpt_correction_type analytical
_exptl_crystal_colour unknown
_exptl_crystal_density_diffrn 2.392
_exptl_crystal_density_meas ?
_exptl_crystal_description unknown
_exptl_crystal_F_000 908.00
_exptl_crystal_size_max 0.00
_exptl_crystal_size_mid 0.00
_exptl_crystal_size_min 0.00
_refine_diff_density_max 2.13
_refine_diff_density_min -1.67
_refine_ls_extinction_coef 0.00000005(4)
_refine_ls_extinction_expression 'equ(3) Acta Cryst.(1968) A24, p213.'
_refine_ls_extinction_method 'Zachariasen (1967)'
_refine_ls_goodness_of_fit_all 3.056
_refine_ls_goodness_of_fit_obs 3.056
_refine_ls_hydrogen_treatment noref
_refine_ls_matrix_type full
_refine_ls_number_constraints 0
_refine_ls_number_parameters 146
_refine_ls_number_reflns 1586
_refine_ls_number_restraints 0
_refine_ls_R_factor_all 0.0367
_refine_ls_R_factor_obs 0.0367
_refine_ls_shift/esd_max 0.0002
_refine_ls_shift/esd_mean 0.0040
_refine_ls_structure_factor_coef F
_refine_ls_weighting_details 'w = 1/[\s^2^(Fo) + 0.00000|Fo|^2^]'
_refine_ls_weighting_scheme calc
_refine_ls_wR_factor_all 0.0342
_refine_ls_wR_factor_obs 0.0342
_reflns_number_observed 1586
_reflns_number_total 2397
_reflns_observed_criterion >2.50\s(I)
_cod_data_source_file ic9806479.cif
_cod_data_source_block Pt(IV)_peroxo_bridged_dimer
_cod_depositor_comments
;
 Correcting the data name order in the GEOM_TORSION loop.

 Antanas Vaitkus,
 2018-08-08

The following automatic conversions were performed:

'_exptl_crystal_density_meas' value 'not measured' was changed to '?'
- the value is perceived as not measured.

Automatic conversion script
Id: cif_fix_values 3008 2015-01-20 13:52:24Z robertas 

The following automatic conversions were performed:

'_refine_ls_weighting_scheme' value 'w = 1/[\s^2^(Fo) +
0.00000|Fo|^2^]' was changed to 'calc'. New tag
'_refine_ls_weighting_details' was created. The value of the new tag
was set to 'w = 1/[\s^2^(Fo) + 0.00000|Fo|^2^]'.

Automatic conversion script
Id: cif_fix_values 3143 2015-03-26 13:38:13Z robertas 
;
_cod_original_cell_volume 1286.0(3)
_cod_original_sg_symbol_H-M 'P 21/c '
_cod_original_formula_sum 'C12 H38 Cl4 N6 O8 Pt2 '
_cod_database_code 4323110

loop_
_symmetry_equiv_pos_as_xyz
'   +x,   +y,   +z'
'   -x,1/2+y,1/2-z'
'   -x,   -y,   -z'
'   +x,1/2-y,1/2+z'

loop_
_atom_site_aniso_label
_atom_site_aniso_U_11
_atom_site_aniso_U_22
_atom_site_aniso_U_33
_atom_site_aniso_U_12
_atom_site_aniso_U_13
_atom_site_aniso_U_23
Pt(1) 0.0359(3) 0.0298(2) 0.0325(3) -0.0013(2) -0.0015(2) 0.0003(2)
Cl(1) 0.082(3) 0.053(2) 0.038(2) 0.000(2) 0.015(2) -0.005(2)
Cl(2) 0.068(3) 0.068(2) 0.084(3) -0.005(2) 0.013(2) 0.007(2)
O(1) 0.033(5) 0.037(5) 0.086(7) -0.006(4) 0.001(5) 0.001(4)
O(2) 0.029(5) 0.049(5) 0.067(6) 0.002(4) -0.007(5) 0.015(4)
O(3) 0.086(9) 0.14(1) 0.13(1) 0.011(8) 0.027(8) 0.018(9)
O(4) 0.044(5) 0.030(4) 0.047(5) 0.011(4) 0.013(4) -0.007(4)
N(1) 0.029(6) 0.037(5) 0.041(6) -0.006(4) 0.000(5) 0.003(5)
N(2) 0.044(7) 0.041(6) 0.036(6) 0.003(5) 0.000(5) -0.004(5)
N(3) 0.026(5) 0.051(6) 0.044(6) -0.002(5) 0.002(4) 0.002(5)
C(1) 0.040(9) 0.061(8) 0.063(9) -0.008(7) 0.001(7) 0.001(7)
C(2) 0.030(8) 0.065(9) 0.08(1) -0.003(7) 0.000(8) -0.015(8)
C(3) 0.09(1) 0.054(8) 0.044(9) 0.010(8) 0.006(8) 0.013(7)
C(4) 0.048(10) 0.09(1) 0.046(9) -0.008(8) 0.007(7) 0.035(8)
C(5) 0.041(9) 0.068(9) 0.056(9) 0.000(7) 0.006(7) -0.035(7)
C(6) 0.055(9) 0.051(8) 0.058(9) -0.005(7) 0.011(8) -0.015(7)
O(2*) 0.029(5) 0.049(5) 0.067(6) 0.002(4) -0.007(5) 0.015(4)
O(1*) 0.033(5) 0.037(5) 0.086(7) -0.006(4) 0.001(5) 0.001(4)
Pt(1*) 0.0359(3) 0.0298(2) 0.0325(3) -0.0013(2) -0.0015(2) 0.0003(2)
Cl(1*) 0.082(3) 0.053(2) 0.038(2) 0.000(2) 0.015(2) -0.005(2)
N(1*) 0.029(6) 0.037(5) 0.041(6) -0.006(4) 0.000(5) 0.003(5)
N(2*) 0.044(7) 0.041(6) 0.036(6) 0.003(5) 0.000(5) -0.004(5)
N(3*) 0.026(5) 0.051(6) 0.044(6) -0.002(5) 0.002(4) 0.002(5)
C(1*) 0.040(9) 0.061(8) 0.063(9) -0.008(7) 0.001(7) 0.001(7)
C(6*) 0.055(9) 0.051(8) 0.058(9) -0.005(7) 0.011(8) -0.015(7)
C(2*) 0.030(8) 0.065(9) 0.08(1) -0.003(7) 0.000(8) -0.015(8)
C(3*) 0.09(1) 0.054(8) 0.044(9) 0.010(8) 0.006(8) 0.013(7)
C(4*) 0.048(10) 0.09(1) 0.046(9) -0.008(8) 0.007(7) 0.035(8)
C(5*) 0.041(9) 0.068(9) 0.056(9) 0.000(7) 0.006(7) -0.035(7)

loop_
_atom_site_label
_atom_site_fract_x
_atom_site_fract_y
_atom_site_fract_z
_atom_site_U_iso_or_equiv
_atom_site_occupancy
_atom_site_refinement_flags
_atom_site_thermal_displace_type
_atom_site_calc_flag
_atom_site_calc_attached_atom
Pt(1) 0.17133(4) 0.00243(5) 0.05306(3) 0.0338(1) 1.000 . Uani d ?
Cl(1) 0.2533(3) -0.0274(3) -0.1127(3) 0.057(1) 1.000 . Uani d ?
Cl(2) 0.6638(4) 0.0919(4) 0.4149(3) 0.074(1) 1.000 . Uani d ?
O(1) 0.0518(9) -0.1428(7) -0.0032(8) 0.053(3) 1.000 . Uani d ?
O(2) 0.0557(8) 0.1289(7) -0.0418(7) 0.051(3) 1.000 . Uani d ?
O(3) 0.941(1) 0.081(1) 0.398(1) 0.117(5) 1.000 . Uani d ?
O(4) 0.4203(7) 0.1663(6) 0.4958(6) 0.040(2) 1.000 . Uani d ?
N(1) 0.2954(9) 0.1477(8) 0.1163(8) 0.036(3) 1.000 . Uani d ?
N(2) 0.3016(9) -0.1166(9) 0.1568(8) 0.042(3) 1.000 . Uani d ?
N(3) 0.1087(8) 0.0297(9) 0.2035(8) 0.041(3) 1.000 . Uani d ?
C(1) 0.409(1) 0.091(1) 0.184(1) 0.056(4) 1.000 . Uani d ?
C(2) 0.422(1) -0.053(1) 0.162(1) 0.061(5) 1.000 . Uani d ?
C(3) 0.268(1) -0.137(1) 0.271(1) 0.062(5) 1.000 . Uani d ?
C(4) 0.138(1) -0.093(1) 0.274(1) 0.061(5) 1.000 . Uani d ?
C(5) 0.169(1) 0.152(1) 0.265(1) 0.055(5) 1.000 . Uani d ?
C(6) 0.228(1) 0.233(1) 0.188(1) 0.054(4) 1.000 . Uani d ?
H(1) 0.3146 0.1976 0.0534 0.044 1.000 . Uiso c ?
H(2) 0.3028 -0.1999 0.1198 0.050 1.000 . Uiso c ?
H(3) 0.0217 0.0418 0.1858 0.049 1.000 . Uiso c ?
H(4) 0.4774 0.1361 0.1649 0.067 1.000 . Uiso c ?
H(5) 0.4081 0.1034 0.2648 0.067 1.000 . Uiso c ?
H(6) 0.4804 -0.0910 0.2232 0.073 1.000 . Uiso c ?
H(7) 0.4481 -0.0653 0.0902 0.073 1.000 . Uiso c ?
H(8) 0.2750 -0.2279 0.2893 0.075 1.000 . Uiso c ?
H(9) 0.3232 -0.0879 0.3272 0.075 1.000 . Uiso c ?
H(10) 0.1306 -0.0763 0.3524 0.073 1.000 . Uiso c ?
H(11) 0.0814 -0.1608 0.2428 0.073 1.000 . Uiso c ?
H(12) 0.1072 0.2032 0.2910 0.066 1.000 . Uiso c ?
H(13) 0.2293 0.1257 0.3299 0.066 1.000 . Uiso c ?
H(14) 0.2846 0.2914 0.2336 0.065 1.000 . Uiso c ?
H(15) 0.1665 0.2823 0.1376 0.065 1.000 . Uiso c ?
O(2*) -0.0557(8) -0.1289(7) 0.0418(7) 0.051(3) 1.000 . Uani d ?
O(1*) -0.0518(9) 0.1428(7) 0.0032(8) 0.053(3) 1.000 . Uani d ?
Pt(1*) -0.17133(4) -0.00243(5) -0.05306(3) 0.0338(1) 1.000 . Uani d ?
Cl(1*) -0.2533(3) 0.0274(3) 0.1127(3) 0.057(1) 1.000 . Uani d ?
N(1*) -0.2954(9) -0.1477(8) -0.1163(8) 0.036(3) 1.000 . Uani d ?
N(2*) -0.3016(9) 0.1166(9) -0.1568(8) 0.042(3) 1.000 . Uani d ?
N(3*) -0.1087(8) -0.0297(9) -0.2035(8) 0.041(3) 1.000 . Uani d ?
C(1*) -0.409(1) -0.091(1) -0.184(1) 0.056(4) 1.000 . Uani d ?
C(6*) -0.228(1) -0.233(1) -0.188(1) 0.054(4) 1.000 . Uani d ?
H(1*) -0.3146 -0.1976 -0.0534 0.044 1.000 . Uiso c ?
C(2*) -0.422(1) 0.053(1) -0.162(1) 0.061(5) 1.000 . Uani d ?
C(3*) -0.268(1) 0.137(1) -0.271(1) 0.062(5) 1.000 . Uani d ?
H(2*) -0.3028 0.1999 -0.1198 0.050 1.000 . Uiso c ?
C(4*) -0.138(1) 0.093(1) -0.274(1) 0.061(5) 1.000 . Uani d ?
C(5*) -0.169(1) -0.152(1) -0.265(1) 0.055(5) 1.000 . Uani d ?
H(3*) -0.0217 -0.0418 -0.1858 0.049 1.000 . Uiso c ?
H(4*) -0.4774 -0.1361 -0.1649 0.067 1.000 . Uiso c ?
H(5*) -0.4081 -0.1034 -0.2648 0.067 1.000 . Uiso c ?
H(14*) -0.2846 -0.2914 -0.2336 0.065 1.000 . Uiso c ?
H(15*) -0.1665 -0.2823 -0.1376 0.065 1.000 . Uiso c ?
H(6*) -0.4804 0.0910 -0.2232 0.073 1.000 . Uiso c ?
H(7*) -0.4481 0.0653 -0.0902 0.073 1.000 . Uiso c ?
H(8*) -0.2750 0.2279 -0.2893 0.075 1.000 . Uiso c ?
H(9*) -0.3232 0.0879 -0.3272 0.075 1.000 . Uiso c ?
H(10*) -0.1306 0.0763 -0.3524 0.073 1.000 . Uiso c ?
H(11*) -0.0814 0.1608 -0.2428 0.073 1.000 . Uiso c ?
H(12*) -0.1072 -0.2032 -0.2910 0.066 1.000 . Uiso c ?
H(13*) -0.2293 -0.1257 -0.3299 0.066 1.000 . Uiso c ?

loop_
_atom_type_symbol
_atom_type_oxidation_number
_atom_type_number_in_cell
_atom_type_scat_dispersion_real
_atom_type_scat_dispersion_imag
_atom_type_scat_source
Pt 0 4 -1.703 8.390
;International Tables for Crystallography
(1992, Vol. C, Tables 4.2.6.8 and 6.1.1.1)
;
Cl 0 12 0.148 0.159
;International Tables for Crystallography
(1992, Vol. C, Tables 4.2.6.8 and 6.1.1.1)
;
N 0 12 0.006 0.003
;International Tables for Crystallography
(1992, Vol. C, Tables 4.2.6.8 and 6.1.1.1)
;
C 0 24 0.003 0.002
;International Tables for Crystallography
(1992, Vol. C, Tables 4.2.6.8 and 6.1.1.1)
;
H 0 68 0.000 0.000
;International Tables for Crystallography
(1992, Vol. C, Table 6.1.1.2)
;
O 0 12 0.011 0.006
;International Tables for Crystallography
(1992, Vol. C, Tables 4.2.6.8 and 6.1.1.1)
;

loop_
_geom_angle_atom_site_label_1
_geom_angle_atom_site_label_2
_geom_angle_atom_site_label_3
_geom_angle
_geom_angle_site_symmetry_1
_geom_angle_site_symmetry_2
_geom_angle_site_symmetry_3
_geom_angle_publ_flag
Cl(1) Pt(1) O(1) 88.1(3) . . . yes
Cl(1) Pt(1) O(2) 85.9(3) . . . yes
Cl(1) Pt(1) N(1) 93.2(3) . . . yes
Cl(1) Pt(1) N(2) 94.3(3) . . . yes
Cl(1) Pt(1) N(3) 177.0(3) . . . yes
O(1) Pt(1) O(2) 88.8(3) . . . yes
O(1) Pt(1) N(1) 177.9(4) . . . yes
O(1) Pt(1) N(2) 95.9(4) . . . yes
O(1) Pt(1) N(3) 94.2(4) . . . yes
O(2) Pt(1) N(1) 92.9(3) . . . yes
O(2) Pt(1) N(2) 175.3(3) . . . yes
O(2) Pt(1) N(3) 96.1(4) . . . yes
N(1) Pt(1) N(2) 82.4(4) . . . yes
N(1) Pt(1) N(3) 84.5(4) . . . yes
N(2) Pt(1) N(3) 83.4(4) . . . yes
Pt(1) O(1) O(2) 110.9(6) . . 3 yes
Pt(1) O(2) O(1) 110.8(6) . . 3 yes
Pt(1) N(1) C(1) 110.9(7) . . . yes
Pt(1) N(1) C(6) 104.3(7) . . . yes
Pt(1) N(1) H(1) 109.6 . . . no
C(1) N(1) C(6) 112.7(10) . . . yes
C(1) N(1) H(1) 109.6 . . . no
C(6) N(1) H(1) 109.6 . . . no
Pt(1) N(2) C(2) 106.7(7) . . . yes
Pt(1) N(2) C(3) 110.0(8) . . . yes
Pt(1) N(2) H(2) 108.6 . . . no
C(2) N(2) C(3) 114(1) . . . yes
C(2) N(2) H(2) 108.6 . . . no
C(3) N(2) H(2) 108.6 . . . no
Pt(1) N(3) C(4) 107.0(7) . . . yes
Pt(1) N(3) C(5) 109.3(7) . . . yes
Pt(1) N(3) H(3) 109.1 . . . no
C(4) N(3) C(5) 113.1(9) . . . yes
C(4) N(3) H(3) 109.2 . . . no
C(5) N(3) H(3) 109.1 . . . no
N(1) C(1) C(2) 112(1) . . . yes
N(1) C(1) H(4) 108.6 . . . no
N(1) C(1) H(5) 108.6 . . . no
C(2) C(1) H(4) 108.6 . . . no
C(2) C(1) H(5) 108.7 . . . no
H(4) C(1) H(5) 109.5 . . . no
N(2) C(2) C(1) 108(1) . . . yes
N(2) C(2) H(6) 109.6 . . . no
N(2) C(2) H(7) 109.6 . . . no
C(1) C(2) H(6) 109.7 . . . no
C(1) C(2) H(7) 109.7 . . . no
H(6) C(2) H(7) 109.4 . . . no
N(2) C(3) C(4) 113(1) . . . yes
N(2) C(3) H(8) 108.4 . . . no
N(2) C(3) H(9) 108.4 . . . no
C(4) C(3) H(8) 108.6 . . . no
C(4) C(3) H(9) 108.7 . . . no
H(8) C(3) H(9) 109.5 . . . no
N(3) C(4) C(3) 109.4(10) . . . yes
N(3) C(4) H(10) 109.4 . . . no
N(3) C(4) H(11) 109.4 . . . no
C(3) C(4) H(10) 109.5 . . . no
C(3) C(4) H(11) 109.6 . . . no
H(10) C(4) H(11) 109.5 . . . no
N(3) C(5) C(6) 111.8(10) . . . yes
N(3) C(5) H(12) 108.9 . . . no
N(3) C(5) H(13) 108.9 . . . no
C(6) C(5) H(12) 108.9 . . . no
C(6) C(5) H(13) 108.9 . . . no
H(12) C(5) H(13) 109.4 . . . no
N(1) C(6) C(5) 110.5(10) . . . yes
N(1) C(6) H(14) 109.2 . . . no
N(1) C(6) H(15) 109.2 . . . no
C(5) C(6) H(14) 109.2 . . . no
C(5) C(6) H(15) 109.2 . . . no
H(14) C(6) H(15) 109.5 . . . no

loop_
_geom_bond_atom_site_label_1
_geom_bond_atom_site_label_2
_geom_bond_distance
_geom_bond_site_symmetry_1
_geom_bond_site_symmetry_2
_geom_bond_publ_flag
Pt(1) Cl(1) 2.312(3) . . yes
Pt(1) O(1) 2.003(8) . . yes
Pt(1) O(2) 1.991(7) . . yes
Pt(1) N(1) 2.051(9) . . yes
Pt(1) N(2) 2.081(9) . . yes
Pt(1) N(3) 2.030(9) . . yes
O(1) O(2) 1.39(1) . 3 yes
N(1) C(1) 1.47(1) . . yes
N(1) C(6) 1.50(1) . . yes
N(1) H(1) 0.95 . . no
N(2) C(2) 1.46(1) . . yes
N(2) C(3) 1.47(1) . . yes
N(2) H(2) 0.95 . . no
N(3) C(4) 1.50(1) . . yes
N(3) C(5) 1.52(1) . . yes
N(3) H(3) 0.95 . . no
C(1) C(2) 1.50(2) . . yes
C(1) H(4) 0.95 . . no
C(1) H(5) 0.95 . . no
C(2) H(6) 0.95 . . no
C(2) H(7) 0.95 . . no
C(3) C(4) 1.51(2) . . yes
C(3) H(8) 0.95 . . no
C(3) H(9) 0.95 . . no
C(4) H(10) 0.95 . . no
C(4) H(11) 0.95 . . no
C(5) C(6) 1.46(2) . . yes
C(5) H(12) 0.95 . . no
C(5) H(13) 0.95 . . no
C(6) H(14) 0.95 . . no
C(6) H(15) 0.95 . . no

loop_
_geom_contact_atom_site_label_1
_geom_contact_atom_site_label_2
_geom_contact_distance
_geom_contact_site_symmetry_1
_geom_contact_site_symmetry_2
_geom_contact_publ_flag
Cl(2) O(4) 3.031(8) . 3_656 no
Cl(2) O(3) 3.10(1) . . no
Cl(2) O(4) 3.110(8) . . no
Cl(2) N(2) 3.117(9) . 2_655 no
Cl(2) C(1) 3.51(1) . . no
O(1) O(3) 3.05(1) . 2_645 no
O(2) O(3) 3.22(1) . 4_454 no
O(2) C(5) 3.56(1) . 4_554 no
O(3) O(3) 2.98(2) . 3_756 no
O(3) N(3) 3.25(1) . 1_655 no
O(3) C(5) 3.29(2) . 1_655 no
O(3) C(4) 3.35(2) . 1_655 no
O(4) N(1) 2.86(1) . 4 no
O(4) C(1) 3.32(1) . 4 no
O(4) C(5) 3.49(1) . . no
O(4) C(6) 3.53(2) . 4 no

loop_
_geom_torsion_atom_site_label_1
_geom_torsion_atom_site_label_2
_geom_torsion_atom_site_label_3
_geom_torsion_atom_site_label_4
_geom_torsion_site_symmetry_1
_geom_torsion_site_symmetry_2
_geom_torsion_site_symmetry_3
_geom_torsion_site_symmetry_4
_geom_torsion
_geom_torsion_publ_flag
Pt(1) N(1) C(1) C(2) . . . . 17(1) no
Pt(1) N(1) C(6) C(5) . . . . 47(1) no
Pt(1) N(2) C(2) C(1) . . . . 45(1) no
Pt(1) N(2) C(3) C(4) . . . . 12(1) no
Pt(1) N(3) C(4) C(3) . . . . 44(1) no
Pt(1) N(3) C(5) C(6) . . . . 14(1) no
Cl(1) Pt(1) O(1) O(2) . . . 3 -154.1(6) no
Cl(1) Pt(1) O(2) O(1) . . . 3 156.3(6) no
Cl(1) Pt(1) N(1) C(1) . . . . -87.2(8) no
Cl(1) Pt(1) N(1) C(6) . . . . 151.2(7) no
Cl(1) Pt(1) N(2) C(2) . . . . 63.5(7) no
Cl(1) Pt(1) N(2) C(3) . . . . -172.1(7) no
Cl(1) Pt(1) N(3) C(4) . . . . -73(5) no
Cl(1) Pt(1) N(3) C(5) . . . . 49(5) no
O(1) Pt(1) N(1) C(1) . . . . 41(10) no
O(1) Pt(1) N(1) C(6) . . . . -80(10) no
O(1) Pt(1) N(2) C(2) . . . . 152.1(8) no
O(1) Pt(1) N(2) C(3) . . . . -83.5(8) no
O(1) Pt(1) N(3) C(4) . . . . 65.5(7) no
O(1) Pt(1) N(3) C(5) . . . . -171.7(7) no
O(1) O(2) Pt(1) N(1) . 3 3 3 110.8(6) no
O(1) O(2) Pt(1) N(2) . 3 3 3 110(4) no
O(1) O(2) Pt(1) N(3) . 3 3 3 26.0(6) no
O(2) Pt(1) N(1) C(1) . . . . -173.3(8) no
O(2) Pt(1) N(1) C(6) . . . . 65.1(7) no
O(2) Pt(1) N(2) C(2) . . . . -29(4) no
O(2) Pt(1) N(2) C(3) . . . . 94(4) no
O(2) Pt(1) N(3) C(4) . . . . 154.8(7) no
O(2) Pt(1) N(3) C(5) . . . . -82.5(8) no
O(2) O(1) Pt(1) N(1) . 3 3 3 -77(10) no
O(2) O(1) Pt(1) N(2) . 3 3 3 -111.8(6) no
O(2) O(1) Pt(1) N(3) . 3 3 3 -27.9(6) no
N(1) Pt(1) N(2) C(2) . . . . -29.1(8) no
N(1) Pt(1) N(2) C(3) . . . . 95.3(8) no
N(1) Pt(1) N(3) C(4) . . . . -112.9(7) no
N(1) Pt(1) N(3) C(5) . . . . 9.9(7) no
N(1) C(1) C(2) N(2) . . . . -42(1) no
N(1) C(6) C(5) N(3) . . . . -41(1) no
N(2) Pt(1) N(1) C(1) . . . . 6.7(8) no
N(2) Pt(1) N(1) C(6) . . . . -114.8(7) no
N(2) Pt(1) N(3) C(4) . . . . -30.0(7) no
N(2) Pt(1) N(3) C(5) . . . . 92.8(8) no
N(2) C(3) C(4) N(3) . . . . -37(1) no
N(3) Pt(1) N(1) C(1) . . . . 90.8(8) no
N(3) Pt(1) N(1) C(6) . . . . -30.8(7) no
N(3) Pt(1) N(2) C(2) . . . . -114.4(8) no
N(3) Pt(1) N(2) C(3) . . . . 10.0(8) no
C(1) N(1) C(6) C(5) . . . . -72(1) no
C(1) C(2) N(2) C(3) . . . . -76(1) no
C(2) N(2) C(3) C(4) . . . . 132(1) no
C(2) C(1) N(1) C(6) . . . . 133(1) no
C(3) C(4) N(3) C(5) . . . . -75(1) no
C(4) N(3) C(5) C(6) . . . . 133(1) no
